data_7230201
loop_
_publ_author_name
'Torubaev, Yury V.'
'Skabitskiy, Ivan V.'
'Rusina, Polina'
'Pasynskii, Alexander A.'
'Rai, Dhirendra K.'
'Singh, Ajeet'

_publ_section_title
;
 Organometallic halogen bond acceptors: directionality, hybrid cocrystal
 precipitation, and blueshifted CO ligand vibrational band
;
_journal_issue 16
_journal_name_full CrystEngComm
_journal_page_first 2258
_journal_paper_doi 10.1039/C7CE02185B
_journal_volume 20
_journal_year 2018
_chemical_formula_moiety 'C6 F4 I2, C7 H5 Cl Fe O2'
_chemical_formula_sum 'C13 H5 Cl F4 Fe I2 O2'
_chemical_formula_weight 614.27
_chemical_name_systematic 'Dicarbonyl-(h5-cyclopentadienyl)-chloro-iron 1,2,4,5-tetrafluoro-3,6-diiodobenzene'
_space_group_crystal_system orthorhombic
_space_group_IT_number 61
_space_group_name_Hall '-P 2ac 2ab'
_space_group_name_H-M_alt 'P b c a'
_symmetry_space_group_name_Hall '-P 2ac 2ab'
_symmetry_space_group_name_H-M 'P b c a'
_atom_sites_solution_hydrogens geom
_atom_sites_solution_primary direct
_audit_creation_date 2017-07-04
_audit_creation_method
;
Olex2 1.2
(compiled 2017.03.28 svn.r3405 for OlexSys, GUI svn.r5337)
;
_audit_update_record
;
2017-11-26 deposited with the CCDC.
2018-02-28 downloaded from the CCDC.
;
_cell_angle_alpha 90
_cell_angle_beta 90
_cell_angle_gamma 90
_cell_formula_units_Z 8
_cell_length_a 19.16(3)
_cell_length_b 7.157(11)
_cell_length_c 24.99(4)
_cell_measurement_reflns_used 3981
_cell_measurement_temperature 423(2)
_cell_measurement_theta_max 28.77
_cell_measurement_theta_min 3.15
_cell_volume 3427(9)
_computing_cell_refinement 'SAINT v7.60A (Bruker, 2009)'
_computing_data_reduction 'SAINT v7.60A (Bruker, 2009)'
_computing_molecular_graphics 'Olex2 (Dolomanov et al., 2009)'
_computing_publication_material 'Olex2 (Dolomanov et al., 2009)'
_computing_structure_refinement 'ShelXL (Sheldrick, 2015)'
_computing_structure_solution 'XS (Sheldrick, 2008)'
_diffrn_ambient_temperature 423.15
_diffrn_measured_fraction_theta_full 0.999
_diffrn_measured_fraction_theta_max 0.999
_diffrn_measurement_device_type 'Bruker APEX-II CCD'
_diffrn_measurement_method '\f and \w scans'
_diffrn_radiation_monochromator graphite
_diffrn_radiation_type MoK\a
_diffrn_radiation_wavelength 0.71073
_diffrn_reflns_av_R_equivalents 0.0488
_diffrn_reflns_av_unetI/netI 0.0340
_diffrn_reflns_Laue_measured_fraction_full 0.999
_diffrn_reflns_Laue_measured_fraction_max 0.999
_diffrn_reflns_limit_h_max 25
_diffrn_reflns_limit_h_min -26
_diffrn_reflns_limit_k_max 9
_diffrn_reflns_limit_k_min -9
_diffrn_reflns_limit_l_max 34
_diffrn_reflns_limit_l_min -33
_diffrn_reflns_number 25857
_diffrn_reflns_point_group_measured_fraction_full 0.999
_diffrn_reflns_point_group_measured_fraction_max 0.999
_diffrn_reflns_theta_full 25.242
_diffrn_reflns_theta_max 28.993
_diffrn_reflns_theta_min 1.630
_diffrn_standards_number 0
_exptl_absorpt_coefficient_mu 4.682
_exptl_absorpt_correction_T_max 0.7461
_exptl_absorpt_correction_T_min 0.5228
_exptl_absorpt_correction_type multi-scan
_exptl_absorpt_process_details
;
SADABS-2008/1 (Bruker,2008) was used for absorption correction.
wR2(int) was 0.0855 before and 0.0498 after correction.
The Ratio of minimum to maximum transmission is 0.7007.
The \l/2 correction factor is Not present.
;
_exptl_crystal_colour 'clear light orange'
_exptl_crystal_colour_lustre clear
_exptl_crystal_colour_modifier light
_exptl_crystal_colour_primary orange
_exptl_crystal_density_diffrn 2.382
_exptl_crystal_density_method 'not measured'
_exptl_crystal_description prism
_exptl_crystal_F_000 2272
_exptl_crystal_size_max 0.6
_exptl_crystal_size_mid 0.2
_exptl_crystal_size_min 0.2
_refine_diff_density_max 0.736
_refine_diff_density_min -0.522
_refine_diff_density_rms 0.123
_refine_ls_extinction_method none
_refine_ls_goodness_of_fit_ref 1.010
_refine_ls_hydrogen_treatment constr
_refine_ls_matrix_type full
_refine_ls_number_parameters 208
_refine_ls_number_reflns 4542
_refine_ls_number_restraints 0
_refine_ls_restrained_S_all 1.010
_refine_ls_R_factor_all 0.0491
_refine_ls_R_factor_gt 0.0290
_refine_ls_shift/su_max 0.001
_refine_ls_shift/su_mean 0.000
_refine_ls_structure_factor_coef Fsqd
_refine_ls_weighting_details 'w=1/[\s^2^(Fo^2^)+(0.0265P)^2^+0.2648P] where P=(Fo^2^+2Fc^2^)/3'
_refine_ls_weighting_scheme calc
_refine_ls_wR_factor_gt 0.0561
_refine_ls_wR_factor_ref 0.0631
_reflns_Friedel_coverage 0.000
_reflns_number_gt 3340
_reflns_number_total 4542
_reflns_threshold_expression 'I > 2\s(I)'
_cod_data_source_file c7ce02185b2.cif
_cod_data_source_block 1a
_cod_depositor_comments 'Adding full bibliography for 7230199--7230205.cif.'
_cod_original_cell_volume 3426(9)
_cod_database_code 7230201
_shelx_shelxl_version_number 2016/6
_shelx_space_group_comment
;
The symmetry employed for this shelxl refinement is uniquely defined
by the following loop, which should always be used as a source of
symmetry information in preference to the above space-group names.
They are only intended as comments.
;
_shelx_estimated_absorpt_t_max 0.454
_shelx_estimated_absorpt_t_min 0.166
_olex2_refinement_description
;
1. Fixed Uiso
 At 1.2 times of:
  All C(H) groups
2.a Aromatic/amide H refined with riding coordinates:
 C6(H6), C7(H7), C3(H3), C4(H4), C5(H5)
;
_olex2_submission_special_instructions 'No special instructions were received'

loop_
_space_group_symop_operation_xyz
'x, y, z'
'-x+1/2, -y, z+1/2'
'-x, y+1/2, -z+1/2'
'x+1/2, -y+1/2, -z'
'-x, -y, -z'
'x-1/2, y, -z-1/2'
'x, -y-1/2, z-1/2'
'-x-1/2, y-1/2, z'

loop_
_atom_site_label
_atom_site_type_symbol
_atom_site_fract_x
_atom_site_fract_y
_atom_site_fract_z
_atom_site_U_iso_or_equiv
_atom_site_adp_type
_atom_site_occupancy
_atom_site_site_symmetry_order
_atom_site_calc_flag
_atom_site_refinement_flags_posn
I1 I 0.19468(2) 0.37006(3) 0.24608(2) 0.02333(6) Uani 1 1 d .
I2 I 0.31663(2) 0.62164(3) 0.50266(2) 0.02660(7) Uani 1 1 d .
Fe1 Fe 0.56851(2) 0.02972(7) 0.37443(2) 0.02173(11) Uani 1 1 d .
Cl1 Cl 0.64861(5) 0.27244(14) 0.37462(4) 0.0321(2) Uani 1 1 d .
F4 F 0.35087(10) 0.3940(3) 0.29709(8) 0.0315(5) Uani 1 1 d .
F2 F 0.16351(11) 0.5964(3) 0.45088(8) 0.0321(5) Uani 1 1 d .
F3 F 0.39743(10) 0.4980(3) 0.39308(8) 0.0345(5) Uani 1 1 d .
F1 F 0.11686(10) 0.4891(3) 0.35535(8) 0.0347(5) Uani 1 1 d .
C8 C 0.23192(18) 0.4404(5) 0.32266(13) 0.0198(7) Uani 1 1 d .
O1 O 0.48759(15) 0.2150(5) 0.45941(11) 0.0470(8) Uani 1 1 d .
C2 C 0.52280(19) 0.1359(6) 0.31863(15) 0.0347(9) Uani 1 1 d .
C1 C 0.51856(19) 0.1457(6) 0.42566(14) 0.0303(8) Uani 1 1 d .
C13 C 0.30306(17) 0.4448(5) 0.33476(13) 0.0213(7) Uani 1 1 d .
O2 O 0.49444(16) 0.2003(5) 0.28317(12) 0.0557(9) Uani 1 1 d .
C11 C 0.28198(18) 0.5481(5) 0.42558(13) 0.0208(7) Uani 1 1 d .
C10 C 0.21120(18) 0.5452(5) 0.41352(13) 0.0219(7) Uani 1 1 d .
C12 C 0.32762(17) 0.4981(5) 0.38447(14) 0.0218(7) Uani 1 1 d .
C6 C 0.6100(2) -0.1860(6) 0.42301(16) 0.0379(10) Uani 1 1 d .
H6 H 0.624652 -0.170812 0.458231 0.045 Uiso 1 1 calc R
C7 C 0.6519(2) -0.1670(6) 0.37693(17) 0.0392(10) Uani 1 1 d .
H7 H 0.699197 -0.137567 0.376691 0.047 Uiso 1 1 calc R
C3 C 0.6104(2) -0.1999(6) 0.33122(16) 0.0379(10) Uani 1 1 d .
H3 H 0.625167 -0.195471 0.295790 0.046 Uiso 1 1 calc R
C9 C 0.18689(17) 0.4907(5) 0.36346(14) 0.0216(7) Uani 1 1 d .
C4 C 0.5414(2) -0.2413(6) 0.34960(18) 0.0376(10) Uani 1 1 d .
H4 H 0.503176 -0.269052 0.328064 0.045 Uiso 1 1 calc R
C5 C 0.5412(2) -0.2327(6) 0.40589(16) 0.0356(10) Uani 1 1 d .
H5 H 0.503001 -0.253821 0.428000 0.043 Uiso 1 1 calc R

loop_
_atom_site_aniso_label
_atom_site_aniso_U_11
_atom_site_aniso_U_22
_atom_site_aniso_U_33
_atom_site_aniso_U_23
_atom_site_aniso_U_13
_atom_site_aniso_U_12
I1 0.03049(12) 0.02113(12) 0.01836(12) -0.00048(10) -0.00583(8) -0.00045(9)
I2 0.03798(13) 0.02334(12) 0.01850(12) -0.00054(10) -0.00725(9) -0.00166(10)
Fe1 0.0193(2) 0.0321(3) 0.0138(2) 0.0009(2) 0.00002(19) -0.0007(2)
Cl1 0.0357(5) 0.0420(5) 0.0186(4) 0.0004(4) 0.0007(4) -0.0148(4)
F4 0.0285(11) 0.0424(13) 0.0236(11) -0.0070(10) 0.0025(8) 0.0080(10)
F2 0.0323(11) 0.0427(13) 0.0215(11) -0.0041(10) 0.0055(9) 0.0076(10)
F3 0.0237(10) 0.0473(14) 0.0324(12) -0.0031(11) -0.0058(9) 0.0014(10)
F1 0.0215(10) 0.0510(14) 0.0317(12) -0.0004(11) -0.0036(9) 0.0029(10)
C8 0.0251(17) 0.0140(16) 0.0203(17) 0.0034(14) -0.0026(14) 0.0026(14)
O1 0.0412(17) 0.069(2) 0.0310(16) -0.0105(16) 0.0098(14) 0.0131(16)
C2 0.0244(19) 0.053(3) 0.027(2) 0.004(2) 0.0009(15) -0.0014(19)
C1 0.0240(18) 0.043(2) 0.0235(19) 0.0050(18) 0.0005(14) -0.0011(17)
C13 0.0250(17) 0.0200(17) 0.0188(17) 0.0005(14) 0.0027(13) 0.0035(14)
O2 0.0409(18) 0.094(3) 0.0328(17) 0.0234(18) -0.0085(14) 0.0052(18)
C11 0.0324(18) 0.0143(16) 0.0158(16) 0.0024(13) -0.0061(14) -0.0012(14)
C10 0.0292(18) 0.0180(17) 0.0184(17) 0.0010(14) 0.0050(14) 0.0024(14)
C12 0.0218(16) 0.0183(17) 0.025(2) 0.0022(14) -0.0050(13) 0.0004(14)
C6 0.052(3) 0.035(2) 0.026(2) 0.0043(18) -0.0090(18) 0.006(2)
C7 0.027(2) 0.041(2) 0.049(3) 0.005(2) -0.0016(18) 0.0077(17)
C3 0.047(3) 0.040(2) 0.026(2) -0.0039(19) 0.0078(18) 0.005(2)
C9 0.0227(17) 0.0200(17) 0.0220(19) 0.0031(14) -0.0017(13) 0.0009(13)
C4 0.048(3) 0.039(3) 0.026(2) -0.0067(18) -0.0023(19) -0.0048(18)
C5 0.046(3) 0.037(2) 0.024(2) 0.0007(18) 0.0049(18) -0.0077(19)

loop_
_atom_type_symbol
_atom_type_description
_atom_type_scat_dispersion_real
_atom_type_scat_dispersion_imag
_atom_type_scat_source
C C 0.0033 0.0016 'International Tables Vol C Tables 4.2.6.8 and 6.1.1.4'
H H 0.0000 0.0000 'International Tables Vol C Tables 4.2.6.8 and 6.1.1.4'
O O 0.0106 0.0060 'International Tables Vol C Tables 4.2.6.8 and 6.1.1.4'
F F 0.0171 0.0103 'International Tables Vol C Tables 4.2.6.8 and 6.1.1.4'
Cl Cl 0.1484 0.1585 'International Tables Vol C Tables 4.2.6.8 and 6.1.1.4'
Fe Fe 0.3463 0.8444 'International Tables Vol C Tables 4.2.6.8 and 6.1.1.4'
I I -0.4742 1.8119 'International Tables Vol C Tables 4.2.6.8 and 6.1.1.4'

loop_
_geom_angle_atom_site_label_1
_geom_angle_atom_site_label_2
_geom_angle_atom_site_label_3
_geom_angle
C2 Fe1 Cl1 90.41(16)
C2 Fe1 C6 157.99(18)
C2 Fe1 C7 131.42(18)
C2 Fe1 C3 96.7(2)
C2 Fe1 C4 92.3(2)
C2 Fe1 C5 122.82(18)
C1 Fe1 Cl1 90.28(15)
C1 Fe1 C2 95.5(2)
C1 Fe1 C6 97.36(19)
C1 Fe1 C7 133.03(18)
C1 Fe1 C3 156.76(17)
C1 Fe1 C4 120.26(18)
C1 Fe1 C5 90.81(19)
C6 Fe1 Cl1 107.25(15)
C6 Fe1 C7 38.76(16)
C6 Fe1 C3 65.52(19)
C7 Fe1 Cl1 89.93(17)
C3 Fe1 Cl1 109.31(16)
C3 Fe1 C7 38.75(16)
C4 Fe1 Cl1 148.87(13)
C4 Fe1 C6 65.77(19)
C4 Fe1 C7 65.44(19)
C4 Fe1 C3 39.58(17)
C4 Fe1 C5 39.14(17)
C5 Fe1 Cl1 146.46(13)
C5 Fe1 C6 39.47(17)
C5 Fe1 C7 65.48(19)
C5 Fe1 C3 65.97(19)
C13 C8 I1 122.2(3)
C9 C8 I1 121.4(3)
C9 C8 C13 116.3(3)
O2 C2 Fe1 179.0(4)
O1 C1 Fe1 177.7(4)
F4 C13 C8 120.0(3)
F4 C13 C12 117.8(3)
C12 C13 C8 122.2(3)
C10 C11 I2 120.7(3)
C10 C11 C12 116.6(3)
C12 C11 I2 122.7(3)
F2 C10 C11 120.2(3)
F2 C10 C9 118.0(3)
C11 C10 C9 121.8(3)
F3 C12 C13 118.6(3)
F3 C12 C11 120.1(3)
C13 C12 C11 121.3(3)
Fe1 C6 H6 124.8
C7 C6 Fe1 71.1(2)
C7 C6 H6 126.2
C7 C6 C5 107.7(4)
C5 C6 Fe1 69.6(2)
C5 C6 H6 126.2
Fe1 C7 H7 125.5
C6 C7 Fe1 70.2(2)
C6 C7 H7 125.5
C6 C7 C3 108.9(4)
C3 C7 Fe1 70.4(2)
C3 C7 H7 125.5
Fe1 C3 H3 124.9
C7 C3 Fe1 70.9(2)
C7 C3 H3 126.4
C7 C3 C4 107.2(4)
C4 C3 Fe1 69.4(2)
C4 C3 H3 126.4
F1 C9 C8 120.3(3)
F1 C9 C10 117.9(3)
C8 C9 C10 121.8(3)
Fe1 C4 H4 124.3
C3 C4 Fe1 71.0(2)
C3 C4 H4 125.9
C5 C4 Fe1 70.4(2)
C5 C4 C3 108.3(4)
C5 C4 H4 125.9
Fe1 C5 H5 124.3
C6 C5 Fe1 70.9(2)
C6 C5 H5 126.0
C4 C5 Fe1 70.4(2)
C4 C5 C6 108.0(4)
C4 C5 H5 126.0

loop_
_geom_bond_atom_site_label_1
_geom_bond_atom_site_label_2
_geom_bond_distance
I1 C8 2.103(4)
I2 C11 2.104(4)
Fe1 Cl1 2.318(3)
Fe1 C2 1.814(4)
Fe1 C1 1.801(4)
Fe1 C6 2.119(4)
Fe1 C7 2.130(5)
Fe1 C3 2.124(5)
Fe1 C4 2.102(5)
Fe1 C5 2.102(5)
F4 C13 1.363(4)
F2 C10 1.357(4)
F3 C12 1.355(4)
F1 C9 1.357(4)
C8 C13 1.397(5)
C8 C9 1.383(5)
O1 C1 1.144(4)
C2 O2 1.137(5)
C13 C12 1.382(5)
C11 C10 1.389(5)
C11 C12 1.396(5)
C10 C9 1.390(5)
C6 H6 0.9300
C6 C7 1.410(6)
C6 C5 1.425(6)
C7 H7 0.9300
C7 C3 1.411(6)
C3 H3 0.9300
C3 C4 1.431(6)
C4 H4 0.9300
C4 C5 1.408(6)
C5 H5 0.9300
